data_8101024
loop_
_publ_author_name
'Diouf, Ousmane'
'Gaye, Mohamed'
'Sall, Abdou S.'
'Tamboura, Farba'
'Barry, Aliou H.'
'Jouini, Tahar'

_publ_section_title
;
Crystal structure of diaqua-2,6-diacetylpyridine-bis(acetylhydrazone)
copper(II) complex dinitrate hydrate, [Cu(C~13~H~17~N~5~O~2~)(H~2~O)
~2~](NO~3~)~2~ &#x00B7; H~2~O
;
_journal_issue 3
_journal_name_full 'Zeitschrift f\"ur Kristallographie - New Crystal Structures'
_journal_page_first 421
_journal_page_last 422
_journal_volume 216
_journal_year 2001
_chemical_formula_moiety 'C13 H21 Cu N5 O4, 2(N O3), H2 O'
_chemical_formula_structural '((H2O)2[OC(CH3)NHNCH(CH3)C5H5NCH(CH3)NHNCO(CH3)]Cu) (NO3)2.(H2O).'
_chemical_formula_sum 'C13 H23 Cu N7 O11'
_chemical_formula_weight 516.93
_chemical_name_common '2,6-diacetylpyridine-bis-(acetylhydrazone) copper(II)'
_space_group_IT_number 60
_space_group_name_Hall '-P 2n 2ab'
_space_group_name_H-M_alt 'P b c n'
_symmetry_cell_setting orthorhombic
_symmetry_space_group_name_Hall '-P 2n 2ab'
_symmetry_space_group_name_H-M 'P b c n'
_cell_angle_alpha 90.00
_cell_angle_beta 90.00
_cell_angle_gamma 90.00
_cell_formula_units_Z 4
_cell_length_a 21.006(4)
_cell_length_b 14.558(3)
_cell_length_c 6.9119(4)
_cell_measurement_temperature 293(2)
_cell_volume 2113.7(6)
_diffrn_ambient_temperature 293(2)
_exptl_crystal_density_diffrn 1.624
_cod_depositor_comments
;
The following automatic conversions were performed:
'_symmetry_cell_setting' value 'Orthorhombic' changed to 'orthorhombic'
according to '/home/saulius/struct/CIF-dictionaries/cif_core.dic'
dictionary named 'cif_core.dic' version 2.4.1 from 2010-06-29.

Automatic conversion script
Id: cif_fix_enum 1527 2010-12-29 10:47:43Z saulius 
;
_cod_database_code 8101024

loop_
_symmetry_equiv_pos_as_xyz
'x, y, z'
'-x+1/2, -y+1/2, z+1/2'
'x+1/2, -y+1/2, -z'
'-x, y, -z+1/2'
'-x, -y, -z'
'x-1/2, y-1/2, -z-1/2'
'-x-1/2, y-1/2, z'
'x, -y, z-1/2'

loop_
_atom_site_label
_atom_site_type_symbol
_atom_site_fract_x
_atom_site_fract_y
_atom_site_fract_z
_atom_site_U_iso_or_equiv
_atom_site_adp_type
_atom_site_occupancy
_atom_site_symmetry_multiplicity
_atom_site_calc_flag
_atom_site_refinement_flags
_atom_site_disorder_assembly
_atom_site_disorder_group
Cu1 Cu 0.0000 0.27552(3) 0.2500 0.02715(18) Uani 1 4 d S . .
O1 O -0.01868(11) 0.28438(15) 0.5235(3) 0.0363(4) Uani 1 8 d D . .
O2 O 0.07298(9) 0.39661(14) 0.3054(3) 0.0466(5) Uani 1 8 d . . .
O3 O 0.0000 0.4391(2) 0.7500 0.0477(8) Uani 1 4 d S . .
O4 O 0.1374(3) 0.1977(3) 0.8696(7) 0.144(2) Uani 1 8 d . . .
O5 O 0.22213(15) 0.2430(3) 0.7335(5) 0.0988(13) Uani 1 8 d . . .
O6 O 0.1532(2) 0.3347(3) 0.8365(8) 0.1347(16) Uani 1 8 d . . .
N1 N 0.09829(11) 0.21995(14) 0.3104(4) 0.0322(5) Uani 1 8 d . . .
N2 N 0.14522(11) 0.28336(16) 0.3340(4) 0.0389(6) Uani 1 8 d D . .
N3 N 0.0000 0.1203(2) 0.2500 0.0280(6) Uani 1 4 d S . .
N4 N 0.17169(13) 0.2566(2) 0.8148(5) 0.0508(7) Uani 1 8 d . . .
C1 C 0.11051(12) 0.13402(18) 0.3184(4) 0.0334(5) Uani 1 8 d . . .
C2 C 0.05407(13) 0.07461(17) 0.2838(3) 0.0308(5) Uani 1 8 d . . .
C3 C 0.05571(15) -0.02119(18) 0.2855(4) 0.0386(6) Uani 1 8 d . . .
C4 C 0.0000 -0.0684(3) 0.2500 0.0419(9) Uani 1 4 d SD . .
C5 C 0.12905(13) 0.3727(2) 0.3270(4) 0.0397(6) Uani 1 8 d . . .
C6 C 0.18290(18) 0.4387(3) 0.3505(7) 0.0661(11) Uani 1 8 d . . .
H6 H 0.1663 0.4991 0.3739 0.098(15) Uiso 1 8 calc R . .
H7 H 0.2082 0.4392 0.2348 0.18(3) Uiso 1 8 calc R . .
H8 H 0.2088 0.4201 0.4580 0.113(19) Uiso 1 8 calc R . .
C7 C 0.17467(16) 0.0934(3) 0.3594(7) 0.0568(10) Uani 1 8 d . . .
H1 H -0.0123(17) 0.330(3) 0.565(6) 0.054(11) Uiso 1 8 d . . .
H2 H -0.0548(11) 0.272(3) 0.560(6) 0.069(13) Uiso 1 8 d D . .
H3 H 0.0000 -0.1265(14) 0.2500 0.058(16) Uiso 1 4 d SD . .
H4 H 0.0915(18) -0.057(3) 0.312(5) 0.062(10) Uiso 1 8 d . . .
H5 H 0.1838(10) 0.271(3) 0.329(7) 0.067(12) Uiso 1 8 d D . .
H9 H 0.1688(17) 0.032(3) 0.383(6) 0.067(12) Uiso 1 8 d . . .
H10 H 0.197(3) 0.099(4) 0.252(7) 0.10(2) Uiso 1 8 d . . .
H11 H 0.195(3) 0.126(4) 0.471(8) 0.13(2) Uiso 1 8 d . . .
H12 H -0.021(3) 0.470(4) 0.733(11) 0.13(3) Uiso 1 8 d . . .

loop_
_atom_site_aniso_label
_atom_site_aniso_U_11
_atom_site_aniso_U_22
_atom_site_aniso_U_33
_atom_site_aniso_U_23
_atom_site_aniso_U_13
_atom_site_aniso_U_12
Cu1 0.0255(3) 0.0272(3) 0.0288(3) 0.000 -0.00031(17) 0.000
O1 0.0391(11) 0.0372(10) 0.0326(11) -0.0036(8) 0.0041(9) -0.0034(8)
O2 0.0383(11) 0.0365(10) 0.0649(14) 0.0000(9) -0.0020(10) 0.0027(8)
O3 0.057(2) 0.0299(14) 0.057(2) 0.000 -0.0003(17) 0.000
O4 0.210(5) 0.102(3) 0.119(3) -0.035(2) 0.075(3) -0.101(3)
O5 0.0355(14) 0.166(4) 0.094(3) -0.038(2) 0.0001(14) 0.0075(18)
O6 0.152(4) 0.079(3) 0.173(4) -0.010(3) 0.040(3) 0.028(3)
N1 0.0276(10) 0.0335(11) 0.0356(11) -0.0002(9) -0.0019(9) -0.0023(9)
N2 0.0238(11) 0.0375(12) 0.0554(15) 0.0014(11) -0.0066(11) -0.0053(9)
N3 0.0278(14) 0.0274(14) 0.0287(14) 0.000 -0.0012(11) 0.000
N4 0.0366(14) 0.0598(16) 0.0560(16) -0.0106(14) 0.0037(13) -0.0125(13)
C1 0.0281(12) 0.0380(13) 0.0341(12) -0.0004(11) -0.0018(11) 0.0053(10)
C2 0.0347(13) 0.0282(12) 0.0295(13) -0.0007(9) 0.0000(10) 0.0056(10)
C3 0.0484(16) 0.0292(13) 0.0381(15) 0.0009(11) 0.0002(12) 0.0084(11)
C4 0.062(3) 0.0233(17) 0.040(2) 0.000 0.0001(19) 0.000
C5 0.0376(14) 0.0390(14) 0.0426(15) 0.0001(13) -0.0003(12) -0.0084(12)
C6 0.059(2) 0.0478(19) 0.091(3) 0.0001(19) -0.010(2) -0.0240(17)
C7 0.0341(15) 0.0495(19) 0.087(3) 0.0005(19) -0.0084(18) 0.0112(14)

loop_
_geom_bond_atom_site_label_1
_geom_bond_atom_site_label_2
_geom_bond_distance
_geom_bond_site_symmetry_2
_geom_bond_publ_flag
Cu1 O1 1.935(2) . y
Cu1 O1 1.935(2) 4 y
Cu1 N1 2.256(2) . y
Cu1 N1 2.256(2) 4 y
Cu1 N3 2.260(3) . y
Cu1 O2 2.367(2) . y
Cu1 O2 2.367(2) 4 y
O1 H1 0.74(4) . ?
O1 H2 0.818(19) . ?
O2 C5 1.237(3) . y
O3 H12 0.65(6) . ?
O4 N4 1.183(4) . y
O5 N4 1.216(4) . y
O6 N4 1.210(5) . y
N1 C1 1.278(3) . y
N1 N2 1.360(3) . y
N2 C5 1.345(4) . y
N2 H5 0.832(19) . ?
N3 C2 1.336(3) 4 y
N3 C2 1.336(3) . ?
C1 C2 1.487(4) . y
C1 C7 1.499(4) . ?
C2 C3 1.395(4) . ?
C3 C4 1.379(4) . ?
C3 H4 0.93(4) . ?
C4 C3 1.379(4) 4 ?
C4 H3 0.85(2) . ?
C5 C6 1.492(4) . ?
C6 H6 0.9600 . ?
C6 H7 0.9600 . ?
C6 H8 0.9600 . ?
C7 H9 0.92(4) . ?
C7 H10 0.88(5) . ?
C7 H11 1.00(6) . ?
